data_4316757
loop_
_publ_author_name
' Toshihiro Yamase '
' Shun Kumagai '
' Petra V. Prokop '
' Eri Ishikawa '
' Adrian-Raul Tomsa '

_publ_contact_author_email yamase.modevice@nifty.com
_publ_contact_author_fax '+81-76-267-0468 and +45-921-4805'
_publ_contact_author_name 'Toshihiro Yamase'
_publ_contact_author_phone '+81-76-267-0468 and +45-921-4805'
_publ_section_title
;
 {Mo96La8} Eggshell Ring and Self-Assembly to {Mo132} Keplerate through
 Mo-blue Intermediate, Involved in UV-Photolysis of [Mo7O24]6-/Carboxylic
 Acid System at pH 4
;
_journal_name_full 'Inorganic Chemistry'
_journal_page_first 9426
_journal_page_last 9437
_journal_paper_doi 10.1021/ic101027d
_journal_volume 49
_journal_year 2010
_chemical_formula_moiety 'C158 H592 Mo132 N80 O520 '
_chemical_formula_sum 'C158 H592 Mo132 N80 O520'
_chemical_formula_weight 24598.72
_space_group_IT_number 148
_symmetry_cell_setting trigonal
_symmetry_Int_Tables_number 148
_symmetry_space_group_name_Hall '-R 3'
_symmetry_space_group_name_H-M 'R -3 :H'
_audit_creation_date 2009-06-29
_audit_creation_method 'by CrystalStructure v3.5.1'
_cell_angle_alpha 90.0000
_cell_angle_beta 90.0000
_cell_angle_gamma 120.0000
_cell_formula_units_Z 3
_cell_length_a 32.93(2)
_cell_length_b 32.93(2)
_cell_length_c 74.55(18)
_cell_measurement_reflns_used 171
_cell_measurement_temperature 173.0
_cell_measurement_theta_max 27.9
_cell_measurement_theta_min 0.8
_cell_volume 70010(18)
_computing_cell_refinement CrystalClear
_computing_data_collection CrystalClear
_computing_data_reduction CrystalStructure
_computing_publication_material 'CrystalStructure Ver. 3.5.1'
_computing_structure_refinement CRYSTALS
_computing_structure_solution SHELXS97
_diffrn_ambient_temperature 173.0
_diffrn_detector_area_resol_mean 7.31
_diffrn_measured_fraction_theta_full 0.9998
_diffrn_measured_fraction_theta_max 0.9515
_diffrn_measurement_device_type 'Rigaku Saturn'
_diffrn_measurement_method \w
_diffrn_radiation_type 'Mo K\a'
_diffrn_radiation_wavelength 0.7107
_diffrn_reflns_limit_h_max 42
_diffrn_reflns_limit_h_min -42
_diffrn_reflns_limit_k_max 42
_diffrn_reflns_limit_k_min -43
_diffrn_reflns_limit_l_max 96
_diffrn_reflns_limit_l_min -96
_diffrn_reflns_number 532964
_diffrn_reflns_theta_full 25.00
_diffrn_reflns_theta_max 27.90
_exptl_absorpt_coefficient_mu 1.825
_exptl_absorpt_correction_T_max 0.733
_exptl_absorpt_correction_T_min 0.730
_exptl_absorpt_correction_type numerical
_exptl_absorpt_process_details
;
    Higashi, T. (1999). Program for Absorption Correction.
    Rigaku Corporation, Tokyo, Japan.
;
_exptl_crystal_colour red
_exptl_crystal_density_diffrn 1.792
_exptl_crystal_density_method 'not measured'
_exptl_crystal_description platelet
_exptl_crystal_F_000 35412.00
_exptl_crystal_size_max 0.28
_exptl_crystal_size_mid 0.23
_exptl_crystal_size_min 0.17
_refine_diff_density_max 2.81
_refine_diff_density_min -1.69
_refine_ls_extinction_method none
_refine_ls_goodness_of_fit_ref 0.920
_refine_ls_hydrogen_treatment noref
_refine_ls_number_parameters 665
_refine_ls_number_reflns 11095
_refine_ls_R_factor_gt 0.1420
_refine_ls_shift/su_max 0.0000
_refine_ls_structure_factor_coef F
_refine_ls_weighting_details 'w = 1/[0.0400Fo^2^ + 1.2970\s(Fo^2^)]'
_refine_ls_weighting_scheme calc
_refine_ls_wR_factor_ref 0.2330
_reflns_number_gt 10429
_reflns_number_total 35413
_reflns_threshold_expression F^2^>2.0\s(F^2^)
_cod_data_source_file ic101027d_si_001.cif
_cod_data_source_block '__Balla'
_cod_original_cell_volume 70022(181)
_cod_original_sg_symbol_Hall '- R 3'
_cod_original_sg_symbol_H-M 'R -3 '
_cod_original_formula_sum 'C158 H592 Mo132 N80 O520 '
_cod_database_code 4316757

loop_
_symmetry_equiv_pos_as_xyz
x,y,z
-x,-y,-z
x+1/3,y+2/3,z+2/3
-x+1/3,-y+2/3,-z+2/3
x+2/3,y+1/3,z+1/3
-x+2/3,-y+1/3,-z+1/3
-y,x-y,z
y,-x+y,-z
-y+1/3,x-y+2/3,z+2/3
y+1/3,-x+y+2/3,-z+2/3
-y+2/3,x-y+1/3,z+1/3
y+2/3,-x+y+1/3,-z+1/3
-x+y,-x,z
x-y,x,-z
-x+y+1/3,-x+2/3,z+2/3
x-y+1/3,x+2/3,-z+2/3
-x+y+2/3,-x+1/3,z+1/3
x-y+2/3,x+1/3,-z+1/3

loop_
_atom_site_label
_atom_site_type_symbol
_atom_site_fract_x
_atom_site_fract_y
_atom_site_fract_z
_atom_site_U_iso_or_equiv
_atom_site_adp_type
_atom_site_occupancy
_atom_site_symmetry_multiplicity
_atom_site_calc_flag
_atom_site_refinement_flags
_atom_site_disorder_assembly
_atom_site_disorder_group
Mo(1) Mo 1.09967(13) 0.64706(13) 0.36559(6) 0.0530(12) Uani 1.00 1 d . . .
Mo(2) Mo 1.1245(2) 0.6032(2) 0.32933(6) 0.070(2) Uani 1.00 1 d . . .
Mo(3) Mo 1.1128(2) 0.5575(2) 0.37854(7) 0.072(2) Uani 1.00 1 d . . .
Mo(4) Mo 1.0631(2) 0.6207(2) 0.40803(7) 0.077(2) Uani 1.00 1 d . . .
Mo(5) Mo 1.0579(2) 0.7158(2) 0.37846(7) 0.079(2) Uani 1.00 1 d . . .
Mo(6) Mo 1.0911(2) 0.7024(2) 0.32931(6) 0.064(1) Uani 1.00 1 d . . .
Mo(7) Mo 0.9349(1) 0.52752(13) 0.19457(6) 0.0547(12) Uani 1.00 1 d . . .
Mo(8) Mo 1.0213(2) 0.5288(2) 0.21907(7) 0.071(2) Uani 1.00 1 d . . .
Mo(9) Mo 0.9256(2) 0.4227(2) 0.19111(7) 0.079(2) Uani 1.00 1 d . . .
Mo(10) Mo 0.8410(2) 0.4593(2) 0.16941(6) 0.063(1) Uani 1.00 1 d . . .
Mo(11) Mo 0.8715(2) 0.5800(2) 0.19053(6) 0.066(1) Uani 1.00 1 d . . .
Mo(12) Mo 0.9865(2) 0.6261(2) 0.21880(6) 0.067(2) Uani 1.00 1 d . . .
Mo(13) Mo 1.1258(1) 0.49140(13) 0.33939(6) 0.0565(12) Uani 1.00 1 d . . .
Mo(14) Mo 1.10394(13) 0.40818(13) 0.32743(6) 0.0564(12) Uani 1.00 1 d . . .
Mo(15) Mo 1.0626(2) 0.5130(1) 0.42501(6) 0.0608(13) Uani 1.00 1 d . . .
Mo(16) Mo 1.0177(2) 0.4390(1) 0.44535(6) 0.0610(13) Uani 1.00 1 d . . .
Mo(17) Mo 1.0100(2) 0.4088(1) 0.22142(6) 0.0604(13) Uani 1.00 1 d . . .
Mo(18) Mo 1.0186(2) 0.3488(1) 0.24178(6) 0.0604(13) Uani 1.00 1 d . . .
Mo(19) Mo 0.8149(2) 0.3332(2) 0.16778(6) 0.064(1) Uani 1.00 1 d . . .
Mo(20) Mo 0.7496(2) 0.2450(2) 0.16774(6) 0.065(1) Uani 1.00 1 d . . .
Mo(21) Mo 1.1043(1) 0.6502(1) 0.28577(6) 0.0592(13) Uani 1.00 1 d . . .
Mo(22) Mo 1.0740(1) 0.6282(1) 0.25255(6) 0.0595(13) Uani 1.00 1 d . . .
O(1) O 1.1559(11) 0.6874(11) 0.3706(4) 0.070(9) Uiso 1.00 1 d . . .
O(2) O 1.0256(9) 0.5927(9) 0.3591(4) 0.048(7) Uiso 1.00 1 d . . .
O(3) O 1.1865(11) 0.6447(11) 0.3324(5) 0.075(9) Uiso 1.00 1 d . . .
O(4) O 1.0422(12) 0.5555(12) 0.3298(5) 0.078(10) Uiso 1.00 1 d . . .
O(5) O 1.1712(11) 0.5926(11) 0.3835(4) 0.067(9) Uiso 1.00 1 d . . .
O(6) O 1.0347(11) 0.5143(11) 0.3709(5) 0.074(9) Uiso 1.00 1 d . . .
O(7) O 1.1252(12) 0.6649(12) 0.4168(5) 0.082(10) Uiso 1.00 1 d . . .
O(8) O 0.995(1) 0.575(1) 0.3935(6) 0.102(13) Uiso 1.00 1 d . . .
O(9) O 1.1164(10) 0.7629(10) 0.3843(4) 0.064(8) Uiso 1.00 1 d . . .
O(10) O 0.9863(11) 0.6523(11) 0.3719(4) 0.069(9) Uiso 1.00 1 d . . .
O(11) O 1.1501(9) 0.7507(9) 0.3325(4) 0.051(7) Uiso 1.00 1 d . . .
O(12) O 1.0170(10) 0.6399(10) 0.3288(4) 0.064(8) Uiso 1.00 1 d . . .
O(13) O 1.1129(9) 0.5963(9) 0.3573(4) 0.048(7) Uiso 1.00 1 d . . .
O(14) O 1.0893(10) 0.6025(10) 0.3851(4) 0.055(7) Uiso 1.00 1 d . . .
O(15) O 1.0730(10) 0.6641(11) 0.3861(4) 0.065(8) Uiso 1.00 1 d . . .
O(16) O 1.0771(9) 0.6917(9) 0.3570(4) 0.049(7) Uiso 1.00 1 d . . .
O(17) O 1.1054(9) 0.6513(9) 0.3387(4) 0.050(7) Uiso 1.00 1 d . . .
O(18) O 1.1155(12) 0.6148(12) 0.3057(5) 0.086(11) Uiso 1.00 1 d . . .
O(19) O 1.1262(11) 0.5492(11) 0.3280(5) 0.076(10) Uiso 1.00 1 d . . .
O(20) O 1.1166(10) 0.5160(10) 0.3628(4) 0.062(8) Uiso 1.00 1 d . . .
O(21) O 1.0917(12) 0.5262(12) 0.4006(5) 0.077(10) Uiso 1.00 1 d . . .
O(22) O 1.052(1) 0.567(1) 0.4188(5) 0.100(12) Uiso 1.00 1 d . . .
O(23) O 1.0300(12) 0.6451(12) 0.4200(5) 0.086(10) Uiso 1.00 1 d . . .
O(24) O 1.0257(12) 0.7082(12) 0.4001(5) 0.079(10) Uiso 1.00 1 d . . .
O(25) O 1.0387(11) 0.7450(11) 0.3634(4) 0.067(9) Uiso 1.00 1 d . . .
O(26) O 1.0612(10) 0.7367(10) 0.3288(4) 0.062(8) Uiso 1.00 1 d . . .
O(27) O 1.0929(12) 0.6842(12) 0.3056(5) 0.079(10) Uiso 1.00 1 d . . .
O(28) O 0.9704(10) 0.5520(10) 0.1770(4) 0.064(8) Uiso 1.00 1 d . . .
O(29) O 0.8870(10) 0.4924(10) 0.2191(4) 0.064(8) Uiso 1.00 1 d . . .
O(30) O 1.0624(11) 0.5560(11) 0.2020(4) 0.072(9) Uiso 1.00 1 d . . .
O(31) O 0.9603(11) 0.4940(11) 0.2418(4) 0.073(9) Uiso 1.00 1 d . . .
O(32) O 0.9612(11) 0.4392(11) 0.1709(4) 0.068(9) Uiso 1.00 1 d . . .
O(33) O 0.8783(13) 0.4082(13) 0.2160(5) 0.092(11) Uiso 1.00 1 d . . .
O(34) O 0.8744(10) 0.4820(10) 0.1497(4) 0.064(8) Uiso 1.00 1 d . . .
O(35) O 0.8054(11) 0.4328(11) 0.1979(4) 0.069(9) Uiso 1.00 1 d . . .
O(36) O 0.9016(12) 0.6128(12) 0.1707(5) 0.081(10) Uiso 1.00 1 d . . .
O(37) O 0.8369(13) 0.5337(13) 0.2173(5) 0.094(11) Uiso 1.00 1 d . . .
O(38) O 1.0248(9) 0.6578(9) 0.2009(4) 0.053(7) Uiso 1.00 1 d . . .
O(39) O 0.9355(11) 0.5785(11) 0.2411(4) 0.069(9) Uiso 1.00 1 d . . .
O(40) O 0.9655(10) 0.4879(9) 0.2032(4) 0.055(7) Uiso 1.00 1 d . . .
O(41) O 0.8944(9) 0.4603(9) 0.1843(4) 0.046(7) Uiso 1.00 1 d . . .
O(42) O 0.8746(9) 0.5199(9) 0.1846(4) 0.049(7) Uiso 1.00 1 d . . .
O(43) O 0.9298(9) 0.5845(9) 0.2028(4) 0.051(7) Uiso 1.00 1 d . . .
O(44) O 0.9839(9) 0.5635(9) 0.2145(4) 0.051(7) Uiso 1.00 1 d . . .
O(45) O 1.0513(10) 0.5683(10) 0.2364(4) 0.065(8) Uiso 1.00 1 d . . .
O(46) O 1.0245(11) 0.4781(11) 0.2239(5) 0.074(9) Uiso 1.00 1 d . . .
O(47) O 0.960(1) 0.404(1) 0.2052(6) 0.106(13) Uiso 1.00 1 d . . .
O(48) O 0.8780(13) 0.3736(13) 0.1824(5) 0.092(11) Uiso 1.00 1 d . . .
O(49) O 0.8151(11) 0.3965(11) 0.1655(4) 0.066(9) Uiso 1.00 1 d . . .
O(50) O 0.7913(9) 0.4699(9) 0.1651(4) 0.050(7) Uiso 1.00 1 d . . .
O(51) O 0.8083(12) 0.5483(12) 0.1829(5) 0.079(10) Uiso 1.00 1 d . . .
O(52) O 0.8759(10) 0.6259(10) 0.2050(4) 0.062(8) Uiso 1.00 1 d . . .
O(53) O 0.9624(11) 0.6638(11) 0.2244(4) 0.074(9) Uiso 1.00 1 d . . .
O(54) O 1.0296(12) 0.6420(11) 0.2367(5) 0.075(9) Uiso 1.00 1 d . . .
O(55) O 1.1863(10) 0.5164(10) 0.3408(4) 0.063(8) Uiso 1.00 1 d . . .
O(56) O 1.044(1) 0.463(1) 0.3386(5) 0.103(13) Uiso 1.00 1 d . . .
O(57) O 1.1571(12) 0.4133(12) 0.3272(5) 0.083(10) Uiso 1.00 1 d . . .
O(58) O 1.028(2) 0.396(2) 0.3271(6) 0.12(2) Uiso 1.00 1 d . . .
O(59) O 1.1139(10) 0.4649(10) 0.3148(4) 0.059(8) Uiso 1.00 1 d . . .
O(60) O 1.1050(10) 0.4324(9) 0.3519(4) 0.054(7) Uiso 1.00 1 d . . .
O(61) O 1.114(1) 0.543(1) 0.4348(6) 0.103(13) Uiso 1.00 1 d . . .
O(62) O 0.9988(12) 0.4777(13) 0.4063(5) 0.087(11) Uiso 1.00 1 d . . .
O(63) O 1.057(1) 0.448(1) 0.4616(6) 0.101(12) Uiso 1.00 1 d . . .
O(64) O 0.9591(12) 0.4170(12) 0.4245(5) 0.086(11) Uiso 1.00 1 d . . .
O(65) O 1.0130(12) 0.4963(12) 0.4427(5) 0.085(10) Uiso 1.00 1 d . . .
O(66) O 1.0563(11) 0.4513(11) 0.4235(4) 0.070(9) Uiso 1.00 1 d . . .
O(67) O 1.0506(13) 0.4213(12) 0.2043(5) 0.088(11) Uiso 1.00 1 d . . .
O(68) O 0.953(1) 0.403(1) 0.2414(6) 0.099(12) Uiso 1.00 1 d . . .
O(69) O 1.058(1) 0.339(1) 0.2307(6) 0.100(12) Uiso 1.00 1 d . . .
O(70) O 0.962(1) 0.3532(13) 0.2604(5) 0.097(12) Uiso 1.00 1 d . . .
O(71) O 1.0468(11) 0.4205(11) 0.2430(4) 0.070(9) Uiso 1.00 1 d . . .
O(72) O 0.9735(12) 0.3401(12) 0.2230(5) 0.084(10) Uiso 1.00 1 d . . .
O(73) O 0.8439(11) 0.3382(11) 0.1475(4) 0.073(9) Uiso 1.00 1 d . . .
O(74) O 0.7814(11) 0.3357(11) 0.1955(5) 0.075(9) Uiso 1.00 1 d . . .
O(75) O 0.7614(10) 0.2268(10) 0.1472(4) 0.062(8) Uiso 1.00 1 d . . .
O(76) O 0.7252(12) 0.2619(12) 0.1953(5) 0.077(10) Uiso 1.00 1 d . . .
O(77) O 0.7480(10) 0.3007(10) 0.1616(4) 0.061(8) Uiso 1.00 1 d . . .
O(78) O 0.8111(10) 0.2789(10) 0.1797(4) 0.064(8) Uiso 1.00 1 d . . .
O(79) O 1.1610(13) 0.6918(13) 0.2825(5) 0.088(11) Uiso 1.00 1 d . . .
O(80) O 1.028(1) 0.597(1) 0.2945(6) 0.100(12) Uiso 1.00 1 d . . .
O(81) O 1.1256(13) 0.6659(13) 0.2406(5) 0.089(11) Uiso 1.00 1 d . . .
O(82) O 0.997(2) 0.574(1) 0.2662(6) 0.109(13) Uiso 1.00 1 d . . .
O(83) O 1.0727(11) 0.6744(11) 0.2702(5) 0.074(9) Uiso 1.00 1 d . . .
O(84) O 1.0958(11) 0.5974(11) 0.2702(4) 0.071(9) Uiso 1.00 1 d . . .
O(85) O 1.207(2) 0.407(2) 0.2928(9) 0.20(3) Uiso 1.00 1 d . . .
O(86) O 0.881(2) 0.179(2) 0.1913(8) 0.18(2) Uiso 1.00 1 d . . .
O(87) O 0.879(2) 0.254(2) 0.1682(8) 0.16(2) Uiso 1.00 1 d . . .
O(88) O 1.052(2) 0.423(2) 0.3837(9) 0.19(3) Uiso 1.00 1 d . . .
O(89) O 1.152(5) 0.042(5) 0.453(2) 0.40(7) Uiso 1.00 1 d . . .
O(90) O 1.0000 0.0000 0.388(2) 0.30(8) Uiso 1.00 1 d . . .
O(91) O 0.992(2) 0.686(2) 0.2624(9) 0.19(3) Uiso 1.00 1 d . . .
O(92) O 0.919(4) 0.709(5) 0.551(2) 0.38(6) Uiso 1.00 1 d . . .
O(93) O 0.957(3) 0.386(3) 0.1361(13) 0.28(4) Uiso 1.00 1 d . . .
O(94) O 1.153(3) 0.770(3) 0.4212(12) 0.25(4) Uiso 1.00 1 d . . .
O(95) O 1.159(3) 0.323(3) 0.3120(10) 0.21(3) Uiso 1.00 1 d . . .
O(96) O 0.980(4) 0.223(4) 0.489(2) 0.34(5) Uiso 1.00 1 d . . .
O(97) O 1.263(4) 0.202(4) 0.114(1) 0.14(4) Uiso 0.50 1 d P . .
O(98) O 1.254(3) 0.149(3) 0.1221(10) 0.09(2) Uiso 0.50 1 d P . .
O(99) O 1.047(6) 0.300(6) 0.211(3) 0.24(7) Uiso 0.50 1 d P . .
O(100) O 1.033(4) 0.301(4) 0.192(2) 0.14(3) Uiso 0.50 1 d P . .
O(101) O 1.189(4) 0.616(4) 0.264(2) 0.15(4) Uiso 0.50 1 d P . .
O(102) O 1.159(4) 0.575(4) 0.270(2) 0.16(4) Uiso 0.50 1 d P . .
O(103) O 1.268(5) 0.841(5) 0.378(2) 0.20(5) Uiso 0.50 1 d P . .
O(104) O 1.233(4) 0.815(4) 0.368(1) 0.13(3) Uiso 0.50 1 d P . .
O(105) O 1.251(4) 0.517(4) 0.305(2) 0.08(3) Uiso 0.33 1 d P . .
O(106) O 1.252(2) 0.490(3) 0.3137(10) 0.04(2) Uiso 0.33 1 d P . .
O(107) O 1.254(3) 0.492(3) 0.3442(11) 0.05(2) Uiso 0.33 1 d P . .
N(1) N 0.711(2) 0.364(2) 0.1662(9) 0.08(2) Uiso 0.67 1 d P . .
N(2) N 0.760(3) 0.038(3) 0.3866(11) 0.20(3) Uiso 1.00 1 d . . .
N(3) N 0.850(4) 0.111(4) 0.372(2) 0.24(4) Uiso 1.00 1 d . . .
C(1) C 0.9940 0.5700 0.3730 0.22(5) Uiso 1.00 1 d . . .
C(2) C 0.9460 0.5270 0.3640 0.16(3) Uiso 1.00 1 d . . .
C(3) C 0.9390 0.5180 0.3490 0.22(5) Uiso 1.00 1 d . . .
C(4) C 0.8530 0.4960 0.2270 0.39(11) Uiso 1.00 1 d . . .
C(5) C 0.8290 0.4700 0.2460 0.20(4) Uiso 1.00 1 d . . .
C(6) C 0.8310 0.4400 0.2470 0.19(4) Uiso 1.00 1 d . . .
C(7) C 1.0150 0.4220 0.3360 0.08(2) Uiso 1.00 1 d . . .
C(8) C 0.9690 0.4080 0.3370 0.15(3) Uiso 1.00 1 d . . .
C(9) C 0.9520 0.3920 0.3500 0.19(4) Uiso 1.00 1 d . . .
C(10) C 0.9620 0.4210 0.3190 0.17(4) Uiso 1.00 1 d . . .
C(11) C 0.9560 0.4350 0.4100 0.11(2) Uiso 1.00 1 d . . .
C(12) C 0.9190 0.4200 0.4000 0.17(4) Uiso 1.00 1 d . . .
C(13) C 0.8890 0.4400 0.4060 0.23(5) Uiso 1.00 1 d . . .
C(14) C 0.9460 0.3820 0.2550 0.11(2) Uiso 1.00 1 d . . .
C(15) C 0.9120 0.3800 0.2710 0.08(2) Uiso 1.00 1 d . . .
C(16) C 0.8740 0.3490 0.2670 0.29(7) Uiso 1.00 1 d . . .
C(17) C 0.7430 0.3010 0.2040 0.10(2) Uiso 1.00 1 d . . .
C(18) C 0.7290 0.3110 0.2200 0.12(2) Uiso 1.00 1 d . . .
C(19) C 0.7590 0.3050 0.2360 0.21(5) Uiso 1.00 1 d . . .
C(20) C 0.9970 0.5690 0.2830 0.12(2) Uiso 1.00 1 d . . .
C(21) C 0.9440 0.5420 0.2900 0.14(3) Uiso 1.00 1 d . . .
C(22) C 0.9380 0.4960 0.2960 0.18(4) Uiso 1.00 1 d . . .
C(23) C 0.6667 0.3333 0.1642(11) 0.06(2) Uiso 1.00 1 d . . .
C(24) C 0.816(5) 0.083(5) 0.384(2) 0.24(5) Uiso 1.00 1 d . . .

loop_
_atom_site_aniso_label
_atom_site_aniso_U_11
_atom_site_aniso_U_22
_atom_site_aniso_U_33
_atom_site_aniso_U_12
_atom_site_aniso_U_13
_atom_site_aniso_U_23
Mo(1) 0.045(2) 0.048(2) 0.063(3) 0.020(2) -0.006(2) -0.004(2)
Mo(2) 0.095(3) 0.062(3) 0.068(3) 0.049(3) 0.005(3) 0.006(2)
Mo(3) 0.094(3) 0.067(3) 0.072(3) 0.052(3) 0.009(3) 0.014(2)
Mo(4) 0.102(4) 0.078(3) 0.077(3) 0.065(3) 0.016(3) 0.010(3)
Mo(5) 0.101(4) 0.081(3) 0.074(3) 0.060(3) 0.015(3) 0.013(3)
Mo(6) 0.074(3) 0.061(3) 0.071(3) 0.046(2) 0.003(2) 0.004(2)
Mo(7) 0.057(2) 0.053(2) 0.054(3) 0.027(2) 0.011(2) 0.007(2)
Mo(8) 0.076(3) 0.059(3) 0.085(4) 0.039(2) -0.010(3) -0.011(3)
Mo(9) 0.077(3) 0.065(3) 0.098(4) 0.038(3) -0.023(3) -0.008(3)
Mo(10) 0.068(3) 0.066(3) 0.058(3) 0.036(2) 0.000(2) -0.005(2)
Mo(11) 0.064(3) 0.064(3) 0.073(3) 0.035(2) -0.000(2) 0.003(2)
Mo(12) 0.074(3) 0.071(3) 0.065(3) 0.043(3) -0.007(2) -0.001(2)
Mo(13) 0.054(2) 0.046(2) 0.069(3) 0.025(2) -0.004(2) -0.001(2)
Mo(14) 0.050(2) 0.047(2) 0.070(3) 0.022(2) -0.001(2) -0.001(2)
Mo(15) 0.066(3) 0.056(3) 0.064(3) 0.033(2) -0.003(2) 0.002(2)
Mo(16) 0.061(3) 0.057(3) 0.063(3) 0.028(2) -0.011(2) -0.002(2)
Mo(17) 0.067(3) 0.058(3) 0.059(3) 0.033(2) 0.006(2) 0.000(2)
Mo(18) 0.062(3) 0.054(2) 0.066(3) 0.030(2) 0.003(2) -0.002(2)
Mo(19) 0.068(3) 0.064(3) 0.062(3) 0.034(2) 0.006(2) -0.000(2)
Mo(20) 0.060(3) 0.066(3) 0.065(3) 0.028(2) 0.004(2) -0.003(2)
Mo(21) 0.057(3) 0.051(2) 0.069(3) 0.027(2) 0.005(2) 0.003(2)
Mo(22) 0.056(2) 0.058(3) 0.064(3) 0.028(2) -0.002(2) -0.006(2)

loop_
_atom_type_symbol
_atom_type_description
_atom_type_scat_dispersion_real
_atom_type_scat_dispersion_imag
_atom_type_scat_source
Mo Mo -1.683 0.686
;
International Tables for Crystallography
(1992, Vol. C, Tables 4.2.6.8 and 6.1.1.4)
;
O O 0.011 0.006
;
International Tables for Crystallography
(1992, Vol. C, Tables 4.2.6.8 and 6.1.1.4)
;
C C 0.003 0.002
;
International Tables for Crystallography
(1992, Vol. C, Tables 4.2.6.8 and 6.1.1.4)
;
N N 0.006 0.003
;
International Tables for Crystallography
(1992, Vol. C, Tables 4.2.6.8 and 6.1.1.4)
;
H H 0.000 0.000
;
International Tables for Crystallography
(1992, Vol. C, Table 6.1.1.4)
;

loop_
_geom_angle_atom_site_label_1
_geom_angle_atom_site_label_2
_geom_angle_atom_site_label_3
_geom_angle
_geom_angle_publ_flag
_geom_angle_site_symmetry_1
_geom_angle_site_symmetry_2
_geom_angle_site_symmetry_3
O(1) Mo(1) O(2) 178.9(16) yes . . .
O(1) Mo(1) O(13) 96.4(15) yes . . .
O(1) Mo(1) O(14) 97.7(14) yes . . .
O(1) Mo(1) O(15) 94.3(14) yes . . .
O(1) Mo(1) O(16) 98.8(15) yes . . .
O(1) Mo(1) O(17) 97.9(12) yes . . .
O(2) Mo(1) O(13) 82.7(11) yes . . .
O(2) Mo(1) O(14) 81.4(10) yes . . .
O(2) Mo(1) O(15) 86.1(10) yes . . .
O(2) Mo(1) O(16) 82.3(10) yes . . .
O(2) Mo(1) O(17) 82.4(9) yes . . .
O(13) Mo(1) O(14) 68.7(12) yes . . .
O(13) Mo(1) O(15) 141.2(12) yes . . .
O(13) Mo(1) O(16) 143.3(11) yes . . .
O(13) Mo(1) O(17) 72.7(12) yes . . .
O(14) Mo(1) O(15) 72.9(14) yes . . .
O(14) Mo(1) O(16) 140.6(13) yes . . .
O(14) Mo(1) O(17) 139.7(13) yes . . .
O(15) Mo(1) O(16) 70.4(13) yes . . .
O(15) Mo(1) O(17) 142.1(15) yes . . .
O(16) Mo(1) O(17) 72.3(13) yes . . .
O(3) Mo(2) O(4) 170.0(15) yes . . .
O(3) Mo(2) O(13) 91.7(12) yes . . .
O(3) Mo(2) O(17) 92.2(15) yes . . .
O(3) Mo(2) O(18) 101.6(14) yes . . .
O(3) Mo(2) O(19) 99.8(17) yes . . .
O(4) Mo(2) O(13) 80.0(10) yes . . .
O(4) Mo(2) O(17) 79.6(12) yes . . .
O(4) Mo(2) O(18) 84.5(13) yes . . .
O(4) Mo(2) O(19) 86.3(14) yes . . .
O(13) Mo(2) O(17) 69.3(12) yes . . .
O(13) Mo(2) O(18) 156.9(17) yes . . .
O(13) Mo(2) O(19) 92.3(14) yes . . .
O(17) Mo(2) O(18) 91.2(16) yes . . .
O(17) Mo(2) O(19) 158.4(12) yes . . .
O(18) Mo(2) O(19) 103.7(17) yes . . .
O(5) Mo(3) O(6) 176.2(15) yes . . .
O(5) Mo(3) O(13) 95.4(13) yes . . .
O(5) Mo(3) O(14) 99.3(15) yes . . .
O(5) Mo(3) O(20) 99.6(15) yes . . .
O(5) Mo(3) O(21) 99.5(14) yes . . .
O(6) Mo(3) O(13) 81.0(11) yes . . .
O(6) Mo(3) O(14) 78.2(12) yes . . .
O(6) Mo(3) O(20) 81.6(13) yes . . .
O(6) Mo(3) O(21) 83.5(13) yes . . .
O(13) Mo(3) O(14) 67.2(12) yes . . .
O(13) Mo(3) O(20) 89.5(13) yes . . .
O(13) Mo(3) O(21) 155.4(17) yes . . .
O(14) Mo(3) O(20) 151.1(14) yes . . .
O(14) Mo(3) O(21) 91.0(16) yes . . .
O(20) Mo(3) O(21) 107.1(15) yes . . .
O(7) Mo(4) O(8) 170.8(14) yes . . .
O(7) Mo(4) O(14) 93.3(13) yes . . .
O(7) Mo(4) O(15) 90.3(13) yes . . .
O(7) Mo(4) O(22) 102.2(17) yes . . .
O(7) Mo(4) O(23) 98.1(16) yes . . .
O(8) Mo(4) O(14) 80.5(14) yes . . .
O(8) Mo(4) O(15) 81.0(13) yes . . .
O(8) Mo(4) O(22) 84.7(17) yes . . .
O(8) Mo(4) O(23) 85.3(16) yes . . .
O(14) Mo(4) O(15) 67.6(14) yes . . .
O(14) Mo(4) O(22) 89.9(17) yes . . .
O(14) Mo(4) O(23) 155.1(15) yes . . .
O(15) Mo(4) O(22) 155.0(16) yes . . .
O(15) Mo(4) O(23) 90.2(16) yes . . .
O(22) Mo(4) O(23) 109.0(18) yes . . .
O(9) Mo(5) O(10) 175.2(17) yes . . .
O(9) Mo(5) O(15) 92.8(14) yes . . .
O(9) Mo(5) O(16) 96.8(13) yes . . .
O(9) Mo(5) O(24) 101.3(13) yes . . .
O(9) Mo(5) O(25) 101.6(14) yes . . .
O(10) Mo(5) O(15) 82.4(12) yes . . .
O(10) Mo(5) O(16) 81.5(11) yes . . .
O(10) Mo(5) O(24) 78.8(12) yes . . .
O(10) Mo(5) O(25) 83.0(12) yes . . .
O(15) Mo(5) O(16) 69.0(12) yes . . .
O(15) Mo(5) O(24) 90.4(16) yes . . .
O(15) Mo(5) O(25) 155.1(14) yes . . .
O(16) Mo(5) O(24) 153.2(13) yes . . .
O(16) Mo(5) O(25) 88.9(15) yes . . .
O(24) Mo(5) O(25) 106.4(18) yes . . .
O(11) Mo(6) O(12) 173.4(12) yes . . .
O(11) Mo(6) O(16) 94.0(10) yes . . .
O(11) Mo(6) O(17) 95.1(13) yes . . .
O(11) Mo(6) O(26) 97.6(13) yes . . .
O(11) Mo(6) O(27) 102.2(12) yes . . .
O(12) Mo(6) O(16) 79.6(9) yes . . .
O(12) Mo(6) O(17) 81.2(11) yes . . .
O(12) Mo(6) O(26) 83.9(12) yes . . .
O(12) Mo(6) O(27) 83.4(11) yes . . .
O(16) Mo(6) O(17) 69.8(12) yes . . .
O(16) Mo(6) O(26) 89.2(13) yes . . .
O(16) Mo(6) O(27) 155.2(13) yes . . .
O(17) Mo(6) O(26) 156.0(11) yes . . .
O(17) Mo(6) O(27) 90.0(15) yes . . .
O(26) Mo(6) O(27) 106.9(17) yes . . .
O(28) Mo(7) O(29) 178.4(16) yes . . .
O(28) Mo(7) O(40) 95.9(16) yes . . .
O(28) Mo(7) O(41) 98.5(12) yes . . .
O(28) Mo(7) O(42) 100.2(14) yes . . .
O(28) Mo(7) O(43) 98.5(14) yes . . .
O(28) Mo(7) O(44) 97.4(11) yes . . .
O(29) Mo(7) O(40) 82.4(12) yes . . .
O(29) Mo(7) O(41) 81.0(10) yes . . .
O(29) Mo(7) O(42) 81.1(11) yes . . .
O(29) Mo(7) O(43) 82.8(11) yes . . .
O(29) Mo(7) O(44) 82.1(9) yes . . .
O(40) Mo(7) O(41) 72.7(11) yes . . .
O(40) Mo(7) O(42) 141.4(9) yes . . .
O(40) Mo(7) O(43) 139.2(11) yes . . .
O(40) Mo(7) O(44) 70.1(12) yes . . .
O(41) Mo(7) O(42) 70.4(12) yes . . .
O(41) Mo(7) O(43) 141.1(11) yes . . .
O(41) Mo(7) O(44) 140.8(12) yes . . .
O(42) Mo(7) O(43) 72.4(11) yes . . .
O(42) Mo(7) O(44) 140.5(13) yes . . .
O(43) Mo(7) O(44) 70.3(12) yes . . .
O(30) Mo(8) O(31) 175.0(18) yes . . .
O(30) Mo(8) O(40) 97.3(12) yes . . .
O(30) Mo(8) O(44) 96.7(16) yes . . .
O(30) Mo(8) O(45) 98.8(13) yes . . .
O(30) Mo(8) O(46) 103.7(18) yes . . .
O(31) Mo(8) O(40) 80.5(10) yes . . .
O(31) Mo(8) O(44) 78.4(12) yes . . .
O(31) Mo(8) O(45) 82.0(11) yes . . .
O(31) Mo(8) O(46) 80.7(15) yes . . .
O(40) Mo(8) O(44) 71.3(12) yes . . .
O(40) Mo(8) O(45) 155.9(16) yes . . .
O(40) Mo(8) O(46) 87.3(14) yes . . .
O(44) Mo(8) O(45) 89.1(15) yes . . .
O(44) Mo(8) O(46) 152.1(11) yes . . .
O(45) Mo(8) O(46) 106.0(16) yes . . .
O(32) Mo(9) O(33) 173.5(18) yes . . .
O(32) Mo(9) O(40) 94.0(11) yes . . .
O(32) Mo(9) O(41) 93.2(15) yes . . .
O(32) Mo(9) O(47) 99.5(18) yes . . .
O(32) Mo(9) O(48) 96.7(15) yes . . .
O(33) Mo(9) O(40) 83.1(11) yes . . .
O(33) Mo(9) O(41) 80.4(14) yes . . .
O(33) Mo(9) O(47) 86.1(18) yes . . .
O(33) Mo(9) O(48) 84.5(15) yes . . .
O(40) Mo(9) O(41) 74.2(11) yes . . .
O(40) Mo(9) O(47) 85.4(15) yes . . .
O(40) Mo(9) O(48) 160(2) yes . . .
O(41) Mo(9) O(47) 156.7(16) yes . . .
O(41) Mo(9) O(48) 88.7(18) yes . . .
O(47) Mo(9) O(48) 109(2) yes . . .
O(34) Mo(10) O(35) 172.5(13) yes . . .
O(34) Mo(10) O(41) 95.4(13) yes . . .
O(34) Mo(10) O(42) 97.3(11) yes . . .
O(34) Mo(10) O(49) 100.8(14) yes . . .
O(34) Mo(10) O(50) 101.5(15) yes . . .
O(35) Mo(10) O(41) 77.5(11) yes . . .
O(35) Mo(10) O(42) 78.1(9) yes . . .
O(35) Mo(10) O(49) 81.9(12) yes . . .
O(35) Mo(10) O(50) 84.6(12) yes . . .
O(41) Mo(10) O(42) 69.5(12) yes . . .
O(41) Mo(10) O(49) 90.8(13) yes . . .
O(41) Mo(10) O(50) 155.5(12) yes . . .
O(42) Mo(10) O(49) 154.5(13) yes . . .
O(42) Mo(10) O(50) 90.6(12) yes . . .
O(49) Mo(10) O(50) 103.2(13) yes . . .
O(36) Mo(11) O(37) 174.4(19) yes . . .
O(36) Mo(11) O(42) 96.9(15) yes . . .
O(36) Mo(11) O(43) 96.2(14) yes . . .
O(36) Mo(11) O(51) 101.8(15) yes . . .
O(36) Mo(11) O(52) 101.4(15) yes . . .
O(37) Mo(11) O(42) 79.0(13) yes . . .
O(37) Mo(11) O(43) 79.0(12) yes . . .
O(37) Mo(11) O(51) 82.0(14) yes . . .
O(37) Mo(11) O(52) 81.4(13) yes . . .
O(42) Mo(11) O(43) 71.2(11) yes . . .
O(42) Mo(11) O(51) 88.5(15) yes . . .
O(42) Mo(11) O(52) 154.8(13) yes . . .
O(43) Mo(11) O(51) 154.3(14) yes . . .
O(43) Mo(11) O(52) 89.7(14) yes . . .
O(51) Mo(11) O(52) 104.4(16) yes . . .
O(38) Mo(12) O(39) 174.9(14) yes . . .
O(38) Mo(12) O(43) 95.5(11) yes . . .
O(38) Mo(12) O(44) 97.6(13) yes . . .
O(38) Mo(12) O(53) 101.2(15) yes . . .
O(38) Mo(12) O(54) 99.2(13) yes . . .
O(39) Mo(12) O(43) 81.9(10) yes . . .
O(39) Mo(12) O(44) 77.4(12) yes . . .
O(39) Mo(12) O(53) 83.3(14) yes . . .
O(39) Mo(12) O(54) 82.2(12) yes . . .
O(43) Mo(12) O(44) 70.7(12) yes . . .
O(43) Mo(12) O(53) 91.5(14) yes . . .
O(43) Mo(12) O(54) 158.8(13) yes . . .
O(44) Mo(12) O(53) 155.3(11) yes . . .
O(44) Mo(12) O(54) 92.2(15) yes . . .
O(53) Mo(12) O(54) 100.4(17) yes . . .
Mo(14) Mo(13) O(19) 133.8(9) yes . . .
Mo(14) Mo(13) O(20) 134.4(8) yes . . .
Mo(14) Mo(13) O(55) 99.6(12) yes . . .
Mo(14) Mo(13) O(56) 85.3(11) yes . . .
Mo(14) Mo(13) O(59) 48.2(9) yes . . .
Mo(14) Mo(13) O(60) 48.8(8) yes . . .
O(19) Mo(13) O(20) 85.3(14) yes . . .
O(19) Mo(13) O(55) 96.3(14) yes . . .
O(19) Mo(13) O(56) 80.4(14) yes . . .
O(19) Mo(13) O(59) 86.3(14) yes . . .
O(19) Mo(13) O(60) 161.5(14) yes . . .
O(20) Mo(13) O(55) 97.2(13) yes . . .
O(20) Mo(13) O(56) 78.9(13) yes . . .
O(20) Mo(13) O(59) 160.6(14) yes . . .
O(20) Mo(13) O(60) 86.5(12) yes . . .
O(55) Mo(13) O(56) 175.0(17) yes . . .
O(55) Mo(13) O(59) 101.1(13) yes . . .
O(55) Mo(13) O(60) 101.2(14) yes . . .
O(56) Mo(13) O(59) 82.5(13) yes . . .
O(56) Mo(13) O(60) 81.7(14) yes . . .
O(59) Mo(13) O(60) 96.2(12) yes . . .
Mo(13) Mo(14) O(25) 134.5(10) yes . . 17_555
Mo(13) Mo(14) O(26) 134.7(9) yes . . 17_555
Mo(13) Mo(14) O(57) 99.9(12) yes . . .
Mo(13) Mo(14) O(58) 84.1(12) yes . . .
Mo(13) Mo(14) O(59) 48.7(8) yes . . .
Mo(13) Mo(14) O(60) 47.6(8) yes . . .
O(25) Mo(14) O(26) 83.4(12) yes 17_555 . 17_555
O(25) Mo(14) O(57) 99.1(16) yes 17_555 . .
O(25) Mo(14) O(58) 78.0(15) yes 17_555 . .
O(25) Mo(14) O(59) 86.8(13) yes 17_555 . .
O(25) Mo(14) O(60) 160.3(12) yes 17_555 . .
O(26) Mo(14) O(57) 95.7(16) yes 17_555 . .
O(26) Mo(14) O(58) 81.3(15) yes 17_555 . .
O(26) Mo(14) O(59) 159.7(13) yes 17_555 . .
O(26) Mo(14) O(60) 88.1(11) yes 17_555 . .
O(57) Mo(14) O(58) 176.0(16) yes . . .
O(57) Mo(14) O(59) 103.4(15) yes . . .
O(57) Mo(14) O(60) 99.4(15) yes . . .
O(58) Mo(14) O(59) 79.4(15) yes . . .
O(58) Mo(14) O(60) 83.2(14) yes . . .
O(59) Mo(14) O(60) 95.5(13) yes . . .
Mo(16) Mo(15) O(21) 135.8(11) yes . . .
Mo(16) Mo(15) O(22) 133.1(11) yes . . .
Mo(16) Mo(15) O(61) 103.8(14) yes . . .
Mo(16) Mo(15) O(62) 86.1(8) yes . . .
Mo(16) Mo(15) O(65) 48.8(13) yes . . .
Mo(16) Mo(15) O(66) 48.9(9) yes . . .
O(21) Mo(15) O(22) 83.1(17) yes . . .
O(21) Mo(15) O(61) 92.2(16) yes . . .
O(21) Mo(15) O(62) 77.1(13) yes . . .
O(21) Mo(15) O(65) 156.8(16) yes . . .
O(21) Mo(15) O(66) 87.8(15) yes . . .
O(22) Mo(15) O(61) 98(2) yes . . .
O(22) Mo(15) O(62) 77.9(15) yes . . .
O(22) Mo(15) O(65) 85.0(17) yes . . .
O(22) Mo(15) O(66) 158.3(14) yes . . .
O(61) Mo(15) O(62) 168.9(16) yes . . .
O(61) Mo(15) O(65) 109.2(17) yes . . .
O(61) Mo(15) O(66) 102(2) yes . . .
O(62) Mo(15) O(65) 81.0(14) yes . . .
O(62) Mo(15) O(66) 80.9(15) yes . . .
O(65) Mo(15) O(66) 96.2(15) yes . . .
Mo(15) Mo(16) O(52) 131.6(10) yes . . 17_555
Mo(15) Mo(16) O(53) 134.0(9) yes . . 17_555
Mo(15) Mo(16) O(63) 103.1(12) yes . . .
Mo(15) Mo(16) O(64) 84.0(8) yes . . .
Mo(15) Mo(16) O(65) 48.0(10) yes . . .
Mo(15) Mo(16) O(66) 47.6(11) yes . . .
O(52) Mo(16) O(53) 86.7(13) yes 17_555 . 17_555
O(52) Mo(16) O(63) 97.7(16) yes 17_555 . .
O(52) Mo(16) O(64) 78.5(12) yes 17_555 . .
O(52) Mo(16) O(65) 84.0(14) yes 17_555 . .
O(52) Mo(16) O(66) 160.3(12) yes 17_555 . .
O(53) Mo(16) O(63) 93.8(18) yes 17_555 . .
O(53) Mo(16) O(64) 79.8(14) yes 17_555 . .
O(53) Mo(16) O(65) 156.6(14) yes 17_555 . .
O(53) Mo(16) O(66) 87.4(13) yes 17_555 . .
O(63) Mo(16) O(64) 172.6(15) yes . . .
O(63) Mo(16) O(65) 108.7(19) yes . . .
O(63) Mo(16) O(66) 101.4(17) yes . . .
O(64) Mo(16) O(65) 77.4(14) yes . . .
O(64) Mo(16) O(66) 81.9(13) yes . . .
O(65) Mo(16) O(66) 94.2(15) yes . . .
Mo(18) Mo(17) O(46) 136.2(9) yes . . .
Mo(18) Mo(17) O(47) 134.0(11) yes . . .
Mo(18) Mo(17) O(67) 104.1(15) yes . . .
Mo(18) Mo(17) O(68) 87.0(12) yes . . .
Mo(18) Mo(17) O(71) 51.2(10) yes . . .
Mo(18) Mo(17) O(72) 47.9(11) yes . . .
O(46) Mo(17) O(47) 82.1(16) yes . . .
O(46) Mo(17) O(67) 94.5(16) yes . . .
O(46) Mo(17) O(68) 76.8(14) yes . . .
O(46) Mo(17) O(71) 86.2(14) yes . . .
O(46) Mo(17) O(72) 157.8(16) yes . . .
O(47) Mo(17) O(67) 94.8(18) yes . . .
O(47) Mo(17) O(68) 77.4(17) yes . . .
O(47) Mo(17) O(71) 159.0(19) yes . . .
O(47) Mo(17) O(72) 86.8(16) yes . . .
O(67) Mo(17) O(68) 168.9(19) yes . . .
O(67) Mo(17) O(71) 103.5(16) yes . . .
O(67) Mo(17) O(72) 105.6(17) yes . . .
O(68) Mo(17) O(71) 83.0(15) yes . . .
O(68) Mo(17) O(72) 82.0(15) yes . . .
O(71) Mo(17) O(72) 98.0(14) yes . . .
Mo(17) Mo(18) O(23) 133.9(12) yes . . 17_555
Mo(17) Mo(18) O(24) 135.8(11) yes . . 17_555
Mo(17) Mo(18) O(69) 103.8(15) yes . . .
Mo(17) Mo(18) O(70) 84.9(11) yes . . .
Mo(17) Mo(18) O(71) 47.1(9) yes . . .
Mo(17) Mo(18) O(72) 48.3(10) yes . . .
O(23) Mo(18) O(24) 82.7(14) yes 17_555 . 17_555
O(23) Mo(18) O(69) 91.8(18) yes 17_555 . .
O(23) Mo(18) O(70) 81.5(16) yes 17_555 . .
O(23) Mo(18) O(71) 161.1(16) yes 17_555 . .
O(23) Mo(18) O(72) 86.2(15) yes 17_555 . .
O(24) Mo(18) O(69) 97.5(19) yes 17_555 . .
O(24) Mo(18) O(70) 76.3(16) yes 17_555 . .
O(24) Mo(18) O(71) 89.9(14) yes 17_555 . .
O(24) Mo(18) O(72) 157.3(15) yes 17_555 . .
O(69) Mo(18) O(70) 171.3(19) yes . . .
O(69) Mo(18) O(71) 106.5(16) yes . . .
O(69) Mo(18) O(72) 102.6(19) yes . . .
O(70) Mo(18) O(71) 79.8(13) yes . . .
O(70) Mo(18) O(72) 82.6(16) yes . . .
O(71) Mo(18) O(72) 94.4(15) yes . . .
Mo(20) Mo(19) O(48) 134.6(11) yes . . .
Mo(20) Mo(19) O(49) 134.4(8) yes . . .
Mo(20) Mo(19) O(73) 102.2(9) yes . . .
Mo(20) Mo(19) O(74) 84.3(7) yes . . .
Mo(20) Mo(19) O(77) 47.0(10) yes . . .
Mo(20) Mo(19) O(78) 48.6(8) yes . . .
O(48) Mo(19) O(49) 84.3(15) yes . . .
O(48) Mo(19) O(73) 93.9(14) yes . . .
O(48) Mo(19) O(74) 81.7(13) yes . . .
O(48) Mo(19) O(77) 160.3(15) yes . . .
O(48) Mo(19) O(78) 86.3(14) yes . . .
O(49) Mo(19) O(73) 96.2(15) yes . . .
O(49) Mo(19) O(74) 78.7(13) yes . . .
O(49) Mo(19) O(77) 88.1(13) yes . . .
O(49) Mo(19) O(78) 157.1(13) yes . . .
O(73) Mo(19) O(74) 173.5(12) yes . . .
O(73) Mo(19) O(77) 105.0(13) yes . . .
O(73) Mo(19) O(78) 105.2(17) yes . . .
O(74) Mo(19) O(77) 79.0(12) yes . . .
O(74) Mo(19) O(78) 79.4(14) yes . . .
O(77) Mo(19) O(78) 93.9(13) yes . . .
Mo(19) Mo(20) O(50) 136.0(9) yes . . 3_665
Mo(19) Mo(20) O(51) 131.7(9) yes . . 3_665
Mo(19) Mo(20) O(75) 100.4(8) yes . . .
Mo(19) Mo(20) O(76) 85.7(7) yes . . .
Mo(19) Mo(20) O(77) 48.5(8) yes . . .
Mo(19) Mo(20) O(78) 47.7(10) yes . . .
O(50) Mo(20) O(51) 84.7(13) yes 3_665 . 3_665
O(50) Mo(20) O(75) 95.8(12) yes 3_665 . .
O(50) Mo(20) O(76) 78.3(11) yes 3_665 . .
O(50) Mo(20) O(77) 88.0(12) yes 3_665 . .
O(50) Mo(20) O(78) 158.6(12) yes 3_665 . .
O(51) Mo(20) O(75) 99.1(16) yes 3_665 . .
O(51) Mo(20) O(76) 78.0(15) yes 3_665 . .
O(51) Mo(20) O(77) 156.8(15) yes 3_665 . .
O(51) Mo(20) O(78) 84.8(13) yes 3_665 . .
O(75) Mo(20) O(76) 173.6(9) yes . . .
O(75) Mo(20) O(77) 103.6(15) yes . . .
O(75) Mo(20) O(78) 104.2(14) yes . . .
O(76) Mo(20) O(77) 78.9(13) yes . . .
O(76) Mo(20) O(78) 81.3(12) yes . . .
O(77) Mo(20) O(78) 94.5(13) yes . . .
Mo(22) Mo(21) O(18) 133.0(10) yes . . .
Mo(22) Mo(21) O(27) 134.3(12) yes . . .
Mo(22) Mo(21) O(79) 101.6(12) yes . . .
Mo(22) Mo(21) O(80) 86.4(10) yes . . .
Mo(22) Mo(21) O(83) 49.7(10) yes . . .
Mo(22) Mo(21) O(84) 48.9(11) yes . . .
O(18) Mo(21) O(27) 85.4(17) yes . . .
O(18) Mo(21) O(79) 97.2(17) yes . . .
O(18) Mo(21) O(80) 78.4(15) yes . . .
O(18) Mo(21) O(83) 160.9(14) yes . . .
O(18) Mo(21) O(84) 84.9(15) yes . . .
O(27) Mo(21) O(79) 95.3(16) yes . . .
O(27) Mo(21) O(80) 77.5(13) yes . . .
O(27) Mo(21) O(83) 85.7(16) yes . . .
O(27) Mo(21) O(84) 159.4(11) yes . . .
O(79) Mo(21) O(80) 171.7(16) yes . . .
O(79) Mo(21) O(83) 100.4(17) yes . . .
O(79) Mo(21) O(84) 103.9(17) yes . . .
O(80) Mo(21) O(83) 83.2(14) yes . . .
O(80) Mo(21) O(84) 82.7(14) yes . . .
O(83) Mo(21) O(84) 97.9(15) yes . . .
Mo(21) Mo(22) O(45) 134.7(10) yes . . .
Mo(21) Mo(22) O(54) 132.8(10) yes . . .
Mo(21) Mo(22) O(81) 100.5(11) yes . . .
Mo(21) Mo(22) O(83) 47.9(11) yes . . .
Mo(21) Mo(22) O(84) 48.5(10) yes . . .
O(45) Mo(22) O(54) 85.5(14) yes . . .
O(45) Mo(22) O(81) 97.9(15) yes . . .
O(45) Mo(22) O(83) 160.7(12) yes . . .
O(45) Mo(22) O(84) 87.1(14) yes . . .
O(54) Mo(22) O(81) 95.4(17) yes . . .
O(54) Mo(22) O(83) 85.7(15) yes . . .
O(54) Mo(22) O(84) 160.9(10) yes . . .
O(81) Mo(22) O(83) 100.1(15) yes . . .
O(81) Mo(22) O(84) 103.0(17) yes . . .
O(83) Mo(22) O(84) 95.8(15) yes . . .
Mo(1) O(2) C(1) 119.5(15) yes . . .
Mo(4) O(8) C(1) 120(2) yes . . .
Mo(1) O(13) Mo(2) 108.3(14) yes . . .
Mo(1) O(13) Mo(3) 110.5(13) yes . . .
Mo(2) O(13) Mo(3) 141.2(17) yes . . .
Mo(1) O(14) Mo(3) 112.1(14) yes . . .
Mo(1) O(14) Mo(4) 108.9(17) yes . . .
Mo(3) O(14) Mo(4) 138.6(15) yes . . .
Mo(1) O(15) Mo(4) 110.5(18) yes . . .
Mo(1) O(15) Mo(5) 110.2(14) yes . . .
Mo(4) O(15) Mo(5) 139.1(18) yes . . .
Mo(1) O(16) Mo(5) 109.5(12) yes . . .
Mo(1) O(16) Mo(6) 107.3(14) yes . . .
Mo(5) O(16) Mo(6) 142.4(17) yes . . .
Mo(1) O(17) Mo(2) 109.4(15) yes . . .
Mo(1) O(17) Mo(6) 109.8(15) yes . . .
Mo(2) O(17) Mo(6) 140.8(14) yes . . .
Mo(2) O(18) Mo(21) 155(2) yes . . .
Mo(2) O(19) Mo(13) 153(2) yes . . .
Mo(3) O(20) Mo(13) 158.1(19) yes . . .
Mo(3) O(21) Mo(15) 157(2) yes . . .
Mo(4) O(22) Mo(15) 156(2) yes . . .
Mo(4) O(23) Mo(18) 159(2) yes . . 18_545
Mo(5) O(24) Mo(18) 158(2) yes . . 18_545
Mo(5) O(25) Mo(14) 158(2) yes . . 18_545
Mo(6) O(26) Mo(14) 156.2(18) yes . . 18_545
Mo(6) O(27) Mo(21) 157(2) yes . . .
Mo(7) O(29) C(4) 135(2) yes . . .
Mo(11) O(37) C(4) 125(2) yes . . .
Mo(7) O(40) Mo(8) 108.7(13) yes . . .
Mo(7) O(40) Mo(9) 104.9(12) yes . . .
Mo(8) O(40) Mo(9) 146(2) yes . . .
Mo(7) O(41) Mo(9) 107.9(12) yes . . .
Mo(7) O(41) Mo(10) 107.6(15) yes . . .
Mo(9) O(41) Mo(10) 144.2(13) yes . . .
Mo(7) O(42) Mo(10) 109.9(16) yes . . .
Mo(7) O(42) Mo(11) 108.4(10) yes . . .
Mo(10) O(42) Mo(11) 141.1(16) yes . . .
Mo(7) O(43) Mo(11) 107.5(11) yes . . .
Mo(7) O(43) Mo(12) 108.6(15) yes . . .
Mo(11) O(43) Mo(12) 143.8(17) yes . . .
Mo(7) O(44) Mo(8) 108.0(13) yes . . .
Mo(7) O(44) Mo(12) 108.6(15) yes . . .
Mo(8) O(44) Mo(12) 141.9(12) yes . . .
Mo(8) O(45) Mo(22) 158(2) yes . . .
Mo(8) O(46) Mo(17) 158.0(19) yes . . .
Mo(9) O(47) Mo(17) 160(2) yes . . .
Mo(9) O(48) Mo(19) 158(2) yes . . .
Mo(10) O(49) Mo(19) 152.4(19) yes . . .
Mo(10) O(50) Mo(20) 154.9(13) yes . . 2_655
Mo(11) O(51) Mo(20) 155(2) yes . . 2_655
Mo(11) O(52) Mo(16) 154(2) yes . . 18_545
Mo(12) O(53) Mo(16) 151.6(17) yes . . 18_545
Mo(12) O(54) Mo(22) 151(2) yes . . .
Mo(13) O(56) C(7) 123(3) yes . . .
Mo(14) O(58) C(7) 123(2) yes . . .
Mo(13) O(59) Mo(14) 83.1(12) yes . . .
Mo(13) O(60) Mo(14) 83.6(10) yes . . .
Mo(15) O(62) C(11) 126(2) yes . . .
Mo(16) O(64) C(11) 133.2(18) yes . . .
Mo(15) O(65) Mo(16) 83.3(18) yes . . .
Mo(15) O(66) Mo(16) 83.5(15) yes . . .
Mo(17) O(68) C(14) 122(3) yes . . .
Mo(18) O(70) C(14) 117(2) yes . . .
Mo(17) O(71) Mo(18) 81.7(11) yes . . .
Mo(17) O(72) Mo(18) 83.7(11) yes . . .
Mo(19) O(74) C(17) 129(2) yes . . .
Mo(20) O(76) C(17) 129.2(17) yes . . .
Mo(19) O(77) Mo(20) 84.5(15) yes . . .
Mo(19) O(78) Mo(20) 83.7(14) yes . . .
Mo(21) O(80) C(20) 122(2) yes . . .
Mo(21) O(83) Mo(22) 82.3(16) yes . . .
Mo(21) O(84) Mo(22) 82.6(16) yes . . .
O(2) C(1) O(8) 135.6(16) yes . . .
O(2) C(1) C(2) 107.3(9) yes . . .
O(8) C(1) C(2) 117.0(12) yes . . .
O(29) C(4) O(37) 117.1(19) yes . . .
O(29) C(4) C(5) 123.2(14) yes . . .
O(37) C(4) C(5) 119.6(13) yes . . .
O(56) C(7) O(58) 119(2) yes . . .
O(56) C(7) C(8) 120(2) yes . . .
O(58) C(7) C(8) 118.2(17) yes . . .
O(62) C(11) O(64) 111(2) yes . . .
O(62) C(11) C(12) 122.6(16) yes . . .
O(64) C(11) C(12) 126.5(13) yes . . .
O(68) C(14) O(70) 128(3) yes . . .
O(68) C(14) C(15) 127(2) yes . . .
O(70) C(14) C(15) 105.0(16) yes . . .
O(74) C(17) O(76) 112(2) yes . . .
O(74) C(17) C(18) 118.9(15) yes . . .
O(76) C(17) C(18) 129.4(14) yes . . .
O(80) C(20) O(82) 128(2) yes . . .
O(80) C(20) C(21) 115.9(18) yes . . .
O(82) C(20) C(21) 108.3(19) yes . . .
N(1) C(23) N(1) 119(4) yes . . 2_655
N(1) C(23) N(1) 119(4) yes . . 3_665
N(1) C(23) N(1) 119(4) yes 2_655 . 3_665
N(2) C(24) N(3) 144(11) yes . . .

loop_
_geom_bond_atom_site_label_1
_geom_bond_atom_site_label_2
_geom_bond_distance
_geom_bond_publ_flag
_geom_bond_site_symmetry_1
_geom_bond_site_symmetry_2
Mo(1) O(1) 1.70(2) yes . .
Mo(1) O(2) 2.24(2) yes . .
Mo(1) O(13) 2.02(3) yes . .
Mo(1) O(14) 1.97(3) yes . .
Mo(1) O(15) 1.98(3) yes . .
Mo(1) O(16) 2.05(3) yes . .
Mo(1) O(17) 2.01(2) yes . .
Mo(2) O(3) 1.82(2) yes . .
Mo(2) O(4) 2.36(3) yes . .
Mo(2) O(13) 2.11(2) yes . .
Mo(2) O(17) 2.10(3) yes . .
Mo(2) O(18) 1.86(3) yes . .
Mo(2) O(19) 1.81(4) yes . .
Mo(3) O(5) 1.72(2) yes . .
Mo(3) O(6) 2.30(3) yes . .
Mo(3) O(13) 2.03(2) yes . .
Mo(3) O(14) 2.04(3) yes . .
Mo(3) O(20) 1.85(3) yes . .
Mo(3) O(21) 1.88(3) yes . .
Mo(4) O(7) 1.94(3) yes . .
Mo(4) O(8) 2.26(3) yes . .
Mo(4) O(14) 2.13(3) yes . .
Mo(4) O(15) 2.09(3) yes . .
Mo(4) O(22) 1.79(4) yes . .
Mo(4) O(23) 1.87(4) yes . .
Mo(5) O(9) 1.82(2) yes . .
Mo(5) O(10) 2.29(2) yes . .
Mo(5) O(15) 2.08(4) yes . .
Mo(5) O(16) 2.02(3) yes . .
Mo(5) O(24) 1.87(3) yes . .
Mo(5) O(25) 1.79(3) yes . .
Mo(6) O(11) 1.81(2) yes . .
Mo(6) O(12) 2.27(2) yes . .
Mo(6) O(16) 2.11(2) yes . .
Mo(6) O(17) 2.08(3) yes . .
Mo(6) O(26) 1.83(4) yes . .
Mo(6) O(27) 1.88(3) yes . .
Mo(7) O(28) 1.67(2) yes . .
Mo(7) O(29) 2.31(2) yes . .
Mo(7) O(40) 2.11(3) yes . .
Mo(7) O(41) 2.08(2) yes . .
Mo(7) O(42) 2.02(3) yes . .
Mo(7) O(43) 2.06(3) yes . .
Mo(7) O(44) 2.07(2) yes . .
Mo(8) O(30) 1.75(3) yes . .
Mo(8) O(31) 2.44(3) yes . .
Mo(8) O(40) 2.03(2) yes . .
Mo(8) O(44) 2.09(3) yes . .
Mo(8) O(45) 1.75(2) yes . .
Mo(8) O(46) 1.76(4) yes . .
Mo(9) O(32) 1.82(3) yes . .
Mo(9) O(33) 2.31(3) yes . .
Mo(9) O(40) 2.08(2) yes . .
Mo(9) O(41) 2.03(3) yes . .
Mo(9) O(47) 1.84(5) yes . .
Mo(9) O(48) 1.72(3) yes . .
Mo(10) O(34) 1.76(3) yes . .
Mo(10) O(35) 2.37(3) yes . .
Mo(10) O(41) 2.07(3) yes . .
Mo(10) O(42) 2.07(2) yes . .
Mo(10) O(49) 1.82(3) yes . .
Mo(10) O(50) 1.86(3) yes . .
Mo(11) O(36) 1.81(3) yes . .
Mo(11) O(37) 2.42(3) yes . .
Mo(11) O(42) 2.08(3) yes . .
Mo(11) O(43) 2.06(3) yes . .
Mo(11) O(51) 1.89(3) yes . .
Mo(11) O(52) 1.80(3) yes . .
Mo(12) O(38) 1.77(2) yes . .
Mo(12) O(39) 2.33(2) yes . .
Mo(12) O(43) 2.06(2) yes . .
Mo(12) O(44) 2.05(3) yes . .
Mo(12) O(53) 1.82(4) yes . .
Mo(12) O(54) 1.83(3) yes . .
Mo(13) Mo(14) 2.617(6) yes . .
Mo(13) O(19) 2.08(4) yes . .
Mo(13) O(20) 2.01(3) yes . .
Mo(13) O(55) 1.74(3) yes . .
Mo(13) O(56) 2.36(4) yes . .
Mo(13) O(59) 1.98(2) yes . .
Mo(13) O(60) 1.94(2) yes . .
Mo(14) O(25) 2.08(3) yes . 17_555
Mo(14) O(26) 2.04(2) yes . 17_555
Mo(14) O(57) 1.67(4) yes . .
Mo(14) O(58) 2.34(5) yes . .
Mo(14) O(59) 1.97(3) yes . .
Mo(14) O(60) 1.98(2) yes . .
Mo(15) Mo(16) 2.611(5) yes . .
Mo(15) O(21) 2.00(3) yes . .
Mo(15) O(22) 2.05(5) yes . .
Mo(15) O(61) 1.64(3) yes . .
Mo(15) O(62) 2.29(3) yes . .
Mo(15) O(65) 1.95(3) yes . .
Mo(15) O(66) 1.94(3) yes . .
Mo(16) O(52) 2.08(3) yes . 17_555
Mo(16) O(53) 2.09(3) yes . 17_555
Mo(16) O(63) 1.69(4) yes . .
Mo(16) O(64) 2.29(3) yes . .
Mo(16) O(65) 1.98(4) yes . .
Mo(16) O(66) 1.98(3) yes . .
Mo(17) Mo(18) 2.616(7) yes . .
Mo(17) O(46) 2.09(3) yes . .
Mo(17) O(47) 2.00(4) yes . .
Mo(17) O(67) 1.74(3) yes . .
Mo(17) O(68) 2.31(4) yes . .
Mo(17) O(71) 1.94(3) yes . .
Mo(17) O(72) 1.97(3) yes . .
Mo(18) O(23) 1.96(3) yes . 17_555
Mo(18) O(24) 2.00(3) yes . 17_555
Mo(18) O(69) 1.70(5) yes . .
Mo(18) O(70) 2.38(4) yes . .
Mo(18) O(71) 2.06(3) yes . .
Mo(18) O(72) 1.95(3) yes . .
Mo(19) Mo(20) 2.611(5) yes . .
Mo(19) O(48) 2.12(3) yes . .
Mo(19) O(49) 2.09(3) yes . .
Mo(19) O(73) 1.75(3) yes . .
Mo(19) O(74) 2.36(3) yes . .
Mo(19) O(77) 1.97(2) yes . .
Mo(19) O(78) 1.94(3) yes . .
Mo(20) O(50) 2.03(2) yes . 3_665
Mo(20) O(51) 1.97(3) yes . 3_665
Mo(20) O(75) 1.76(3) yes . .
Mo(20) O(76) 2.37(3) yes . .
Mo(20) O(77) 1.92(3) yes . .
Mo(20) O(78) 1.97(2) yes . .
Mo(21) Mo(22) 2.632(6) yes . .
Mo(21) O(18) 2.03(4) yes . .
Mo(21) O(27) 2.00(4) yes . .
Mo(21) O(79) 1.69(3) yes . .
Mo(21) O(80) 2.32(3) yes . .
Mo(21) O(83) 1.97(4) yes . .
Mo(21) O(84) 1.99(3) yes . .
Mo(22) O(45) 2.10(3) yes . .
Mo(22) O(54) 2.10(4) yes . .
Mo(22) O(81) 1.76(3) yes . .
Mo(22) O(83) 2.03(3) yes . .
Mo(22) O(84) 2.00(3) yes . .
O(2) C(1) 1.39(2) yes . .
O(8) C(1) 1.54(4) yes . .
O(29) C(4) 1.32(3) yes . .
O(37) C(4) 1.73(4) yes . .
O(56) C(7) 1.23(3) yes . .
O(58) C(7) 1.31(5) yes . .
O(62) C(11) 1.43(2) yes . .
O(64) C(11) 1.26(3) yes . .
O(68) C(14) 1.18(4) yes . .
O(70) C(14) 1.36(5) yes . .
O(74) C(17) 1.36(2) yes . .
O(76) C(17) 1.29(3) yes . .
O(80) C(20) 1.30(3) yes . .
O(82) C(20) 1.27(4) yes . .
O(97) O(98) 1.70(14) yes . .
O(99) O(100) 1.5(2) yes . .
O(101) O(102) 1.30(15) yes . .
O(103) O(104) 1.27(17) yes . .
O(105) O(106) 1.14(15) yes . .
N(1) C(23) 1.30(5) yes . .
N(2) C(24) 1.68(15) yes . .
N(3) C(24) 1.40(16) yes . .
